data_2203552
loop_
_publ_author_name
'Lo, Kong Mun'
'Ng, Seik Weng'

_publ_section_title
;
 <i>N</i>-(3-Bromophenyl)phthalimide
;
_journal_issue 5
_journal_name_full 'Acta Crystallographica Section E'
_journal_page_first o848
_journal_page_last o849
_journal_paper_doi 10.1107/S1600536804009547
_journal_volume 60
_journal_year 2004
_chemical_formula_iupac 'C14 H8 Br N O2'
_chemical_formula_moiety 'C14 H8 Br N O2'
_chemical_formula_sum 'C14 H8 Br N O2'
_chemical_formula_weight 302.12
_chemical_name_systematic
;
N-(3-Bromophenyl)phthalimide
;
_space_group_IT_number 14
_symmetry_cell_setting monoclinic
_symmetry_space_group_name_Hall '-P 2yn'
_symmetry_space_group_name_H-M 'P 1 21/n 1'
_atom_sites_solution_hydrogens geom
_atom_sites_solution_primary direct
_atom_sites_solution_secondary difmap
_audit_creation_method SHELXL-97
_cell_angle_alpha 90.00
_cell_angle_beta 106.030(10)
_cell_angle_gamma 90.00
_cell_formula_units_Z 4
_cell_length_a 12.0250(10)
_cell_length_b 7.8770(10)
_cell_length_c 12.8770(10)
_cell_measurement_reflns_used 25
_cell_measurement_temperature 298(2)
_cell_measurement_theta_max 12.5
_cell_measurement_theta_min 5.4
_cell_volume 1172.3(2)
_computing_cell_refinement 'CAD-4 VAX/PC Fortran System (Enraf-Nonius, 1988)'
_computing_data_collection 'CAD-4/PC (Kretschmar, 1994)'
_computing_data_reduction 'XCAD4 (Harms, 1997) in WinGX (Farrugia, 1999)'
_computing_molecular_graphics 'ORTEPII (Johnson, 1976)'
_computing_publication_material SHELXL97
_computing_structure_refinement 'SHELXL97 (Sheldrick, 1997)'
_computing_structure_solution 'SHELXS97 (Sheldrick, 1997)'
_diffrn_ambient_temperature 298(2)
_diffrn_measured_fraction_theta_full 1.00
_diffrn_measured_fraction_theta_max 1.00
_diffrn_measurement_device_type 'Enraf-Nonius CAD-4'
_diffrn_measurement_method \w-2\q
_diffrn_radiation_monochromator graphite
_diffrn_radiation_source 'fine-focus sealed tube'
_diffrn_radiation_type MoK\a
_diffrn_radiation_wavelength 0.71073
_diffrn_reflns_av_R_equivalents 0.0199
_diffrn_reflns_av_sigmaI/netI 0.0381
_diffrn_reflns_limit_h_max 14
_diffrn_reflns_limit_h_min 0
_diffrn_reflns_limit_k_max 0
_diffrn_reflns_limit_k_min -9
_diffrn_reflns_limit_l_max 14
_diffrn_reflns_limit_l_min -15
_diffrn_reflns_number 2160
_diffrn_reflns_theta_full 25.0
_diffrn_reflns_theta_max 25.0
_diffrn_reflns_theta_min 2.1
_diffrn_standards_decay_% 0
_diffrn_standards_interval_time 60
_diffrn_standards_number 3
_exptl_absorpt_coefficient_mu 3.498
_exptl_absorpt_correction_T_max 0.350
_exptl_absorpt_correction_T_min 0.269
_exptl_absorpt_correction_type empirical
_exptl_absorpt_process_details 'via \y scan (North et al., 1968)'
_exptl_crystal_colour Colorless
_exptl_crystal_density_diffrn 1.712
_exptl_crystal_description Block
_exptl_crystal_F_000 600
_exptl_crystal_size_max 0.4
_exptl_crystal_size_mid 0.4
_exptl_crystal_size_min 0.3
_refine_diff_density_max 0.27
_refine_diff_density_min -0.32
_refine_ls_extinction_coef 0.0194(10)
_refine_ls_extinction_expression Fc^*^=kFc[1+0.001xFc^2^\l^3^/sin(2\q)]^-1/4^
_refine_ls_extinction_method SHELXL97
_refine_ls_goodness_of_fit_ref 0.989
_refine_ls_hydrogen_treatment constr
_refine_ls_matrix_type full
_refine_ls_number_parameters 164
_refine_ls_number_reflns 2054
_refine_ls_number_restraints 0
_refine_ls_restrained_S_all 0.989
_refine_ls_R_factor_all 0.0682
_refine_ls_R_factor_gt 0.0357
_refine_ls_shift/su_max 0.001
_refine_ls_shift/su_mean 0.000
_refine_ls_structure_factor_coef Fsqd
_refine_ls_weighting_details 'calc w = 1/[\s^2^(Fo^2^)+(0.0304P)^2^+0.8453P] where P = (Fo^2^+2Fc^2^)/3'
_refine_ls_weighting_scheme calc
_refine_ls_wR_factor_gt 0.0643
_refine_ls_wR_factor_ref 0.0753
_reflns_number_gt 1433
_reflns_number_total 2054
_reflns_threshold_expression I>2\s(I)
_cod_data_source_file bt6450.cif
_cod_data_source_block I
_cod_depositor_comments
;
The following automatic conversions were performed:
'_symmetry_cell_setting' value 'Monoclinic' changed to 'monoclinic'
according to '/home/saulius/struct/CIF-dictionaries/cif_core.dic'
dictionary named 'cif_core.dic' version 2.4.1 from 2010-06-29.

Automatic conversion script
Id: cif_fix_enum 1527 2010-12-29 10:47:43Z saulius 

The following automatic conversions were performed:

'_symmetry_cell_setting' value 'Monoclinic' changed to 'monoclinic'
according to /home/saulius/struct/CIF-dictionaries/cif_core.dic
dictionary named 'cif_core.dic' version 2.4.1 from 2010-06-29.

Automatic conversion script
Id: cif_fix_values 1715 2011-07-08 13:25:40Z adriana 
;
_cod_original_cell_volume 1172.30(10)
_cod_original_sg_symbol_H-M 'P 21/n'
_cod_database_code 2203552
_cod_database_fobs_code 2203552

loop_
_symmetry_equiv_pos_as_xyz
'x, y, z'
'x+1/2, -y+1/2, z+1/2'
'-x, -y, -z'
'-x-1/2, y-1/2, -z-1/2'

loop_
_atom_site_label
_atom_site_fract_x
_atom_site_fract_y
_atom_site_fract_z
_atom_site_U_iso_or_equiv
_atom_site_adp_type
_atom_site_calc_flag
_atom_site_refinement_flags
_atom_site_occupancy
_atom_site_type_symbol
Br1 0.37323(4) 0.09160(6) 0.36452(3) 0.0597(2) Uani d . 1 Br
O1 0.5751(2) 0.2055(4) 0.7722(2) 0.0628(8) Uani d . 1 O
O2 0.2466(2) 0.4974(4) 0.7741(2) 0.0574(8) Uani d . 1 O
N1 0.4052(2) 0.3600(3) 0.7447(2) 0.0386(7) Uani d . 1 N
C1 0.3666(3) 0.2786(5) 0.4557(3) 0.0420(10) Uani d . 1 C
C2 0.3836(3) 0.2502(5) 0.5648(3) 0.0400(10) Uani d . 1 C
C3 0.3835(3) 0.3874(5) 0.6308(2) 0.0380(10) Uani d . 1 C
C4 0.3648(3) 0.5494(5) 0.5896(3) 0.0470(10) Uani d . 1 C
C5 0.3468(3) 0.5730(5) 0.4795(3) 0.0530(10) Uani d . 1 C
C6 0.3473(3) 0.4375(5) 0.4122(3) 0.0500(10) Uani d . 1 C
C7 0.5006(3) 0.2655(5) 0.8059(3) 0.0430(10) Uani d . 1 C
C8 0.4876(3) 0.2638(4) 0.9176(3) 0.0400(10) Uani d . 1 C
C9 0.5567(3) 0.1907(5) 1.0102(3) 0.0510(10) Uani d . 1 C
C10 0.5231(4) 0.2110(5) 1.1043(3) 0.0570(10) Uani d . 1 C
C11 0.4258(4) 0.3017(6) 1.1047(3) 0.058(2) Uani d . 1 C
C12 0.3568(3) 0.3769(5) 1.0116(3) 0.0510(10) Uani d . 1 C
C13 0.3895(3) 0.3535(4) 0.9180(3) 0.0380(10) Uani d . 1 C
C14 0.3342(3) 0.4173(5) 0.8072(3) 0.0420(10) Uani d . 1 C
H2 0.3948 0.1408 0.5930 0.048 Uiso calc R 1 H
H4 0.3642 0.6413 0.6348 0.056 Uiso calc R 1 H
H5 0.3343 0.6819 0.4507 0.063 Uiso calc R 1 H
H6 0.3346 0.4539 0.3383 0.060 Uiso calc R 1 H
H9 0.6230 0.1303 1.0098 0.061 Uiso calc R 1 H
H10 0.5673 0.1624 1.1682 0.068 Uiso calc R 1 H
H11 0.4055 0.3131 1.1690 0.069 Uiso calc R 1 H
H12 0.2917 0.4401 1.0123 0.061 Uiso calc R 1 H

loop_
_atom_site_aniso_label
_atom_site_aniso_U_11
_atom_site_aniso_U_22
_atom_site_aniso_U_33
_atom_site_aniso_U_12
_atom_site_aniso_U_13
_atom_site_aniso_U_23
Br1 0.0763(3) 0.0682(3) 0.0377(2) -0.0010(3) 0.0210(2) -0.0095(2)
O1 0.052(2) 0.085(2) 0.050(2) 0.026(2) 0.0130(10) -0.009(2)
O2 0.047(2) 0.077(2) 0.047(2) 0.016(2) 0.0100(10) -0.006(2)
N1 0.041(2) 0.043(2) 0.0310(10) 0.0040(10) 0.0090(10) -0.0040(10)
C1 0.040(2) 0.052(2) 0.033(2) 0.001(2) 0.011(2) -0.002(2)
C2 0.041(2) 0.044(2) 0.037(2) -0.003(2) 0.012(2) 0.001(2)
C3 0.034(2) 0.047(2) 0.033(2) 0.000(2) 0.0100(10) -0.002(2)
C4 0.050(2) 0.045(3) 0.046(2) 0.005(2) 0.016(2) -0.002(2)
C5 0.053(2) 0.050(3) 0.057(2) 0.010(2) 0.018(2) 0.018(2)
C6 0.048(2) 0.066(3) 0.038(2) 0.010(2) 0.015(2) 0.009(2)
C7 0.045(2) 0.040(2) 0.041(2) -0.001(2) 0.007(2) -0.007(2)
C8 0.046(2) 0.036(2) 0.036(2) -0.005(2) 0.007(2) -0.006(2)
C9 0.057(3) 0.039(2) 0.050(2) -0.005(2) 0.003(2) -0.001(2)
C10 0.075(3) 0.049(3) 0.037(2) -0.016(2) -0.002(2) 0.005(2)
C11 0.075(3) 0.059(3) 0.038(2) -0.021(3) 0.017(2) -0.002(2)
C12 0.055(2) 0.057(3) 0.043(2) -0.007(2) 0.017(2) -0.006(2)
C13 0.043(2) 0.037(2) 0.034(2) -0.009(2) 0.008(2) -0.006(2)
C14 0.040(2) 0.045(2) 0.042(2) -0.007(2) 0.012(2) -0.009(2)

loop_
_atom_type_symbol
_atom_type_description
_atom_type_scat_dispersion_real
_atom_type_scat_dispersion_imag
_atom_type_scat_source
C C 0.0033 0.0016 'International Tables Vol C Tables 4.2.6.8 and 6.1.1.4'
H H 0.0000 0.0000 'International Tables Vol C Tables 4.2.6.8 and 6.1.1.4'
N N 0.0061 0.0033 'International Tables Vol C Tables 4.2.6.8 and 6.1.1.4'
O O 0.0106 0.0060 'International Tables Vol C Tables 4.2.6.8 and 6.1.1.4'
Br Br -0.2901 2.4595 'International Tables Vol C Tables 4.2.6.8 and 6.1.1.4'

loop_
_geom_angle_atom_site_label_1
_geom_angle_atom_site_label_2
_geom_angle_atom_site_label_3
_geom_angle
_geom_angle_publ_flag
C14 N1 C3 124.9(3) yes
C14 N1 C7 112.3(3) yes
C3 N1 C7 122.8(3) yes
C2 C1 C6 121.8(3) yes
C6 C1 Br1 119.3(3) yes
C2 C1 Br1 118.9(3) yes
C1 C2 C3 118.4(3) yes
C2 C3 C4 121.3(3) yes
C2 C3 N1 118.9(3) yes
C4 C3 N1 119.8(3) yes
C3 C4 C5 118.7(3) yes
C4 C5 C6 120.9(4) yes
C1 C6 C5 118.9(3) yes
O1 C7 N1 125.5(3) yes
O1 C7 C8 129.5(3) yes
N1 C7 C8 105.0(3) yes
C7 C8 C9 129.9(4) yes
C7 C8 C13 108.5(3) yes
C9 C8 C13 121.6(3) yes
C8 C9 C10 117.2(4) yes
C9 C10 C11 121.1(4) yes
C10 C11 C12 121.7(4) yes
C11 C12 C13 116.8(4) yes
C12 C13 C8 121.6(3) yes
C12 C13 C14 129.4(3) yes
C8 C13 C14 109.0(3) yes
O2 C14 N1 125.5(3) yes
O2 C14 C13 129.4(3) yes
N1 C14 C13 105.1(3) yes
C3 C2 H2 120.8 no
C1 C2 H2 120.8 no
C3 C4 H4 120.6 no
C5 C4 H4 120.6 no
C6 C5 H5 119.6 no
C4 C5 H5 119.6 no
C1 C6 H6 120.6 no
C5 C6 H6 120.6 no
C10 C9 H9 121.4 no
C8 C9 H9 121.4 no
C11 C10 H10 119.4 no
C9 C10 H10 119.4 no
C10 C11 H11 119.1 no
C12 C11 H11 119.1 no
C13 C12 H12 121.6 no
C11 C12 H12 121.6 no

loop_
_geom_bond_atom_site_label_1
_geom_bond_atom_site_label_2
_geom_bond_distance
_geom_bond_publ_flag
Br1 C1 1.899(4) yes
O1 C7 1.196(4) yes
O2 C14 1.201(4) yes
N1 C14 1.400(4) yes
N1 C7 1.411(4) yes
N1 C3 1.433(4) yes
C1 C6 1.365(5) yes
C1 C2 1.380(4) yes
C2 C3 1.375(5) yes
C3 C4 1.376(5) yes
C4 C5 1.387(5) yes
C5 C6 1.375(5) yes
C7 C8 1.489(5) yes
C8 C13 1.377(5) yes
C8 C9 1.377(5) yes
C9 C10 1.387(5) yes
C10 C11 1.372(6) yes
C11 C12 1.388(5) yes
C12 C13 1.379(5) yes
C13 C14 1.486(5) yes
C2 H2 0.93 no
C4 H4 0.93 no
C5 H5 0.93 no
C6 H6 0.93 no
C9 H9 0.93 no
C10 H10 0.93 no
C11 H11 0.93 no
C12 H12 0.93 no

loop_
_geom_torsion_atom_site_label_1
_geom_torsion_atom_site_label_2
_geom_torsion_atom_site_label_3
_geom_torsion_atom_site_label_4
_geom_torsion
_geom_torsion_publ_flag
C6 C1 C2 C3 -1.5(5) no
Br1 C1 C2 C3 177.2(3) no
C1 C2 C3 C4 1.2(5) no
C1 C2 C3 N1 -177.8(3) no
C14 N1 C3 C4 53.5(5) no
C7 N1 C3 C4 -128.8(4) no
C14 N1 C3 C2 -127.4(4) no
C7 N1 C3 C2 50.3(5) no
C2 C3 C4 C5 -0.6(5) no
N1 C3 C4 C5 178.4(3) no
C3 C4 C5 C6 0.2(6) no
C2 C1 C6 C5 1.1(6) no
Br1 C1 C6 C5 -177.6(3) no
C4 C5 C6 C1 -0.4(6) no
C14 N1 C7 O1 -178.4(4) no
C3 N1 C7 O1 3.6(6) no
C14 N1 C7 C8 0.0(4) no
C3 N1 C7 C8 -178.0(3) no
O1 C7 C8 C13 178.3(4) no
N1 C7 C8 C13 0.0(4) no
O1 C7 C8 C9 -1.2(7) no
N1 C7 C8 C9 -179.5(4) no
C13 C8 C9 C10 0.1(5) no
C7 C8 C9 C10 179.5(3) no
C8 C9 C10 C11 -0.7(6) no
C9 C10 C11 C12 0.0(6) no
C10 C11 C12 C13 1.2(6) no
C11 C12 C13 C8 -1.7(5) no
C11 C12 C13 C14 -179.9(4) no
C9 C8 C13 C12 1.1(5) no
C7 C8 C13 C12 -178.4(3) no
C9 C8 C13 C14 179.6(3) no
C7 C8 C13 C14 0.1(4) no
C7 N1 C14 O2 -178.5(4) no
C3 N1 C14 O2 -0.5(6) no
C7 N1 C14 C13 0.1(4) no
C3 N1 C14 C13 178.0(3) no
C12 C13 C14 O2 -3.3(6) no
C8 C13 C14 O2 178.4(4) no
C12 C13 C14 N1 178.3(3) no
C8 C13 C14 N1 -0.1(4) no

loop_
_cod_related_entry_id
_cod_related_entry_database
_cod_related_entry_code
1 ChemSpider 3730051
